data_7711731
loop_
_publ_author_name
'Chang, Jiarui'
'Ding, Man'
'Mao, Jia-Xue'
'Zhang, Jie'
'Chen, Xuenian'

_publ_section_title
;
 Reactions and catalytic applications of a PNCNP pincer palladium hydride
 complex
;
_journal_name_full 'Dalton Transactions'
_journal_paper_doi 10.1039/D2DT03131K
_journal_year 2022
_chemical_formula_moiety 'C22 H42 N2 O P2 Pd, 3(H2 O)'
_chemical_formula_sum 'C22 H48 N2 O4 P2 Pd'
_chemical_formula_weight 572.96
_chemical_name_systematic tBu-PNCNP-Pd0OH
_space_group_crystal_system orthorhombic
_space_group_IT_number 61
_space_group_name_Hall '-P 2ac 2ab'
_space_group_name_H-M_alt 'P b c a'
_atom_sites_solution_hydrogens mixed
_atom_sites_solution_primary iterative
_audit_creation_date 2022-10-24
_audit_creation_method
;
Olex2 1.2
(compiled 2018.05.29 svn.r3508 for OlexSys, GUI svn.r5506)
;
_audit_update_record
;
2022-10-25 deposited with the CCDC.	2022-11-02 downloaded from the CCDC.
;
_cell_angle_alpha 90
_cell_angle_beta 90
_cell_angle_gamma 90
_cell_formula_units_Z 8
_cell_length_a 16.9062(2)
_cell_length_b 14.9710(2)
_cell_length_c 21.5306(3)
_cell_measurement_reflns_used 7457
_cell_measurement_temperature 149.99(10)
_cell_measurement_theta_max 71.4490
_cell_measurement_theta_min 4.4310
_cell_volume 5449.45(12)
_computing_cell_refinement 'CrysAlisPro 1.171.40.53 (Rigaku OD, 2019)'
_computing_data_collection 'CrysAlisPro 1.171.40.53 (Rigaku OD, 2019)'
_computing_data_reduction 'CrysAlisPro 1.171.40.53 (Rigaku OD, 2019)'
_computing_molecular_graphics 'Olex2 (Dolomanov et al., 2009)'
_computing_publication_material 'Olex2 (Dolomanov et al., 2009)'
_computing_structure_refinement 'ShelXL (Sheldrick, 2015)'
_computing_structure_solution 'olex2.solve (Bourhis et al., 2015)'
_diffrn_ambient_environment N~2~
_diffrn_ambient_temperature 149.99(10)
_diffrn_detector 'CCD plate'
_diffrn_detector_area_resol_mean 8.0521
_diffrn_detector_type EosS2
_diffrn_measured_fraction_theta_full 0.999
_diffrn_measured_fraction_theta_max 0.981
_diffrn_measurement_details
;
List of Runs (angles in degrees, time in seconds):

  # Type    Start    End  Width  t~exp~   \w     \q     \k     \f   Frames
#--------------------------------------------------------------------------
  1  \w    -71.00   7.00   1.00    1.22    --  -35.62  94.00 157.00   78
  2  \w      0.00  26.00   1.00    1.22    --   35.62 -95.00 -51.00   26
  3  \w    130.00 176.00   1.00    4.89    --  107.12  94.00 157.00   46
  4  \w     70.00 109.00   1.00    4.89    --  107.12 -95.00 -51.00   39
  5  \w     97.00 154.00   1.00    4.89    --  107.12  41.00 -50.00   57
  6  \w     63.00  90.00   1.00    4.89    --  107.12 -94.00  46.00   27
  7  \w    -74.00 -35.00   1.00    1.22    --  -35.62-178.00 150.00   39
  8  \w     70.00 100.00   1.00    1.22    --   35.62  77.00  90.00   30
  9  \w     63.00 107.00   1.00    1.22    --   35.62 178.00  90.00   44
 10  \w     64.00  89.00   1.00    1.22    --   35.62 178.00 -30.00   25
 11  \w     14.00  48.00   1.00    1.22    --   35.62  77.00  90.00   34
 12  \w     90.00 162.00   1.00    4.89    --  107.12  61.00  60.00   72
 13  \w    110.00 175.00   1.00    4.89    --  107.12 111.00 -60.00   65
 14  \w     71.00  97.00   1.00    4.89    --  107.12 -95.00-120.00   26
 15  \w     62.00  95.00   1.00    4.89    --  107.12 -95.00-150.00   33
;
_diffrn_measurement_device 'four-circle diffractometer'
_diffrn_measurement_device_type 'SuperNova, Dual, Cu at home/near, EosS2'
_diffrn_measurement_method '\w scans'
_diffrn_orient_matrix_type 'CrysAlisPro convention (1999,Acta A55,543-557)'
_diffrn_orient_matrix_UB_11 0.0280859000
_diffrn_orient_matrix_UB_12 -0.0198502000
_diffrn_orient_matrix_UB_13 -0.0666727000
_diffrn_orient_matrix_UB_21 0.0379185000
_diffrn_orient_matrix_UB_22 0.0934703000
_diffrn_orient_matrix_UB_23 -0.0036479000
_diffrn_orient_matrix_UB_31 0.0779153000
_diffrn_orient_matrix_UB_32 -0.0382740000
_diffrn_orient_matrix_UB_33 0.0257264000
_diffrn_radiation_monochromator mirror
_diffrn_radiation_probe x-ray
_diffrn_radiation_type CuK\a
_diffrn_radiation_wavelength 1.54184
_diffrn_reflns_av_R_equivalents 0.0282
_diffrn_reflns_av_unetI/netI 0.0327
_diffrn_reflns_Laue_measured_fraction_full 0.999
_diffrn_reflns_Laue_measured_fraction_max 0.981
_diffrn_reflns_limit_h_max 20
_diffrn_reflns_limit_h_min -19
_diffrn_reflns_limit_k_max 18
_diffrn_reflns_limit_k_min -18
_diffrn_reflns_limit_l_max 26
_diffrn_reflns_limit_l_min -23
_diffrn_reflns_number 14725
_diffrn_reflns_point_group_measured_fraction_full 0.999
_diffrn_reflns_point_group_measured_fraction_max 0.981
_diffrn_reflns_theta_full 67.684
_diffrn_reflns_theta_max 71.455
_diffrn_reflns_theta_min 4.107
_diffrn_source 'micro-focus sealed X-ray tube'
_diffrn_source_type 'SuperNova (Cu) X-ray Source'
_exptl_absorpt_coefficient_mu 6.831
_exptl_absorpt_correction_T_max 1.00000
_exptl_absorpt_correction_T_min 0.71249
_exptl_absorpt_correction_type multi-scan
_exptl_absorpt_process_details
;
CrysAlisPro 1.171.40.53 (Rigaku Oxford Diffraction, 2019)
Empirical absorption correction using spherical harmonics,
 implemented in SCALE3 ABSPACK scaling algorithm.
;
_exptl_crystal_colour 'clear light colourless'
_exptl_crystal_colour_lustre clear
_exptl_crystal_colour_modifier light
_exptl_crystal_colour_primary colourless
_exptl_crystal_density_diffrn 1.397
_exptl_crystal_description block
_exptl_crystal_F_000 2416
_exptl_crystal_size_max 0.012
_exptl_crystal_size_mid 0.011
_exptl_crystal_size_min 0.01
_refine_diff_density_max 0.802
_refine_diff_density_min -0.515
_refine_diff_density_rms 0.073
_refine_ls_extinction_method none
_refine_ls_goodness_of_fit_ref 1.039
_refine_ls_hydrogen_treatment mixed
_refine_ls_matrix_type full
_refine_ls_number_parameters 310
_refine_ls_number_reflns 5210
_refine_ls_number_restraints 3
_refine_ls_restrained_S_all 1.165
_refine_ls_R_factor_all 0.0358
_refine_ls_R_factor_gt 0.0305
_refine_ls_shift/su_max 0.001
_refine_ls_shift/su_mean 0.000
_refine_ls_structure_factor_coef Fsqd
_refine_ls_weighting_details 'w=1/[\s^2^(Fo^2^)+(0.0360P)^2^+3.7093P] where P=(Fo^2^+2Fc^2^)/3'
_refine_ls_weighting_scheme calc
_refine_ls_wR_factor_gt 0.0754
_refine_ls_wR_factor_ref 0.0785
_reflns_Friedel_coverage 0.000
_reflns_number_gt 4653
_reflns_number_total 5210
_reflns_threshold_expression 'I > 2\s(I)'
_cod_data_source_file d2dt03131k2.cif
_cod_data_source_block 20211007-cjr
_cod_database_code 7711731
_shelx_shelxl_version_number 2016/6
_chemical_oxdiff_formula 'C1 N1 P1 Pd1'
_shelx_space_group_comment
;
The symmetry employed for this shelxl refinement is uniquely defined
by the following loop, which should always be used as a source of
symmetry information in preference to the above space-group names.
They are only intended as comments.
;
_shelx_estimated_absorpt_t_max 0.935
_shelx_estimated_absorpt_t_min 0.923
_diffrn_oxdiff_digest_frames
;
01ceeb07ab268c14b21fd3d029f13b2c83000361b0a
;
_reflns_odcompleteness_completeness 99.83
_reflns_odcompleteness_iscentric 1
_reflns_odcompleteness_theta 66.97
_olex2_refinement_description
;
1. Fixed Uiso
 At 1.2 times of:
  All C(H) groups
 At 1.5 times of:
  All C(H,H,H) groups, All O(H) groups, All O(H,H) groups
2. Restrained distances
 O1-O2
 3.5 with sigma of 0.02
 H3B-H4A
 2.5 with sigma of 0.02
 H2B-H3B
 2.5 with sigma of 0.02
3.a Free rotating group:
 O2(H2A,H2B), O3(H3A,H3B), O4(H4A,H4B)
3.b Rotating group:
 O1(H1)
3.c Aromatic/amide H refined with riding coordinates:
 C5(H5), C4(H4), C3(H3)
3.d Idealised Me refined as rotating group:
 C9(H9A,H9B,H9C), C8(H8A,H8B,H8C), C12(H12A,H12B,H12C), C22(H22A,H22B,H22C),
 C10(H10A,H10B,H10C), C13(H13A,H13B,H13C), C17(H17A,H17B,H17C), C14(H14A,H14B,
 H14C), C21(H21A,H21B,H21C), C16(H16A,H16B,H16C), C18(H18A,H18B,H18C), C20(H20A,
 H20B,H20C)
;
_olex2_submission_special_instructions 'No special instructions were received'
_oxdiff_exptl_absorpt_empirical_details
;
Empirical correction (ABSPACK) includes:
- Absorption correction using spherical harmonics
- Frame scaling
;
_oxdiff_exptl_absorpt_empirical_full_max 1.294
_oxdiff_exptl_absorpt_empirical_full_min 0.750

loop_
_space_group_symop_operation_xyz
'x, y, z'
'-x+1/2, -y, z+1/2'
'-x, y+1/2, -z+1/2'
'x+1/2, -y+1/2, -z'
'-x, -y, -z'
'x-1/2, y, -z-1/2'
'x, -y-1/2, z-1/2'
'-x-1/2, y-1/2, z'

loop_
_atom_site_label
_atom_site_type_symbol
_atom_site_fract_x
_atom_site_fract_y
_atom_site_fract_z
_atom_site_U_iso_or_equiv
_atom_site_adp_type
_atom_site_occupancy
_atom_site_site_symmetry_order
_atom_site_calc_flag
_atom_site_refinement_flags_posn
_atom_site_refinement_flags_adp
_atom_site_refinement_flags_occupancy
_atom_site_disorder_assembly
_atom_site_disorder_group
Pd1 Pd 0.40786(2) 0.24256(2) 0.37171(2) 0.01568(7) Uani 1 1 d . . . . .
P2 P 0.31624(3) 0.18729(4) 0.44060(3) 0.01724(13) Uani 1 1 d . . . . .
P1 P 0.48642(4) 0.26226(4) 0.28551(3) 0.01719(13) Uani 1 1 d . . . . .
O1 O 0.45683(12) 0.34612(12) 0.42807(9) 0.0273(4) Uani 1 1 d D . . . .
H1 H 0.449386 0.335614 0.469990 0.041 Uiso 1 1 d GR . . . .
N2 N 0.26313(13) 0.11712(15) 0.39609(10) 0.0212(4) Uani 1 1 d . . . . .
N1 N 0.45333(13) 0.18215(15) 0.23722(11) 0.0229(5) Uani 1 1 d . . . . .
C1 C 0.35836(14) 0.14988(16) 0.31659(12) 0.0180(5) Uani 1 1 d . . . . .
C2 C 0.29290(14) 0.09955(16) 0.33669(12) 0.0191(5) Uani 1 1 d . . . . .
C6 C 0.38600(14) 0.13491(17) 0.25636(12) 0.0205(5) Uani 1 1 d . . . . .
C5 C 0.34841(15) 0.07454(18) 0.21629(13) 0.0245(5) Uani 1 1 d . . . . .
H5 H 0.366135 0.067501 0.174707 0.029 Uiso 1 1 calc R . . . .
C4 C 0.28467(15) 0.02509(17) 0.23847(13) 0.0248(5) Uani 1 1 d . . . . .
H4 H 0.259444 -0.016718 0.211832 0.030 Uiso 1 1 calc R . . . .
C11 C 0.59326(14) 0.23450(18) 0.29663(14) 0.0227(5) Uani 1 1 d . . . . .
C3 C 0.25741(14) 0.03569(17) 0.29852(13) 0.0225(5) Uani 1 1 d . . . . .
H3 H 0.215114 0.000011 0.313631 0.027 Uiso 1 1 calc R . . . .
C9 C 0.47401(17) 0.44653(17) 0.29193(13) 0.0263(6) Uani 1 1 d . . . . .
H9A H 0.433605 0.436662 0.323845 0.039 Uiso 1 1 calc GR . . . .
H9B H 0.464079 0.503617 0.271075 0.039 Uiso 1 1 calc GR . . . .
H9C H 0.526401 0.447826 0.311386 0.039 Uiso 1 1 calc GR . . . .
C7 C 0.47077(15) 0.37050(16) 0.24414(12) 0.0205(5) Uani 1 1 d . . . . .
C8 C 0.52840(16) 0.38921(19) 0.19066(13) 0.0274(6) Uani 1 1 d . . . . .
H8A H 0.581942 0.396743 0.207290 0.041 Uiso 1 1 calc GR . . . .
H8B H 0.512344 0.443874 0.169026 0.041 Uiso 1 1 calc GR . . . .
H8C H 0.527719 0.338956 0.161493 0.041 Uiso 1 1 calc GR . . . .
C15 C 0.24208(16) 0.26900(19) 0.47021(14) 0.0279(6) Uani 1 1 d . . . . .
C12 C 0.59350(17) 0.15058(19) 0.33812(15) 0.0311(6) Uani 1 1 d . . . . .
H12A H 0.570247 0.165092 0.378575 0.047 Uiso 1 1 calc GR . . . .
H12B H 0.648010 0.129958 0.343942 0.047 Uiso 1 1 calc GR . . . .
H12C H 0.562386 0.103343 0.318217 0.047 Uiso 1 1 calc GR . . . .
C19 C 0.36031(17) 0.11578(18) 0.50290(13) 0.0274(6) Uani 1 1 d . . . . .
C22 C 0.4239(2) 0.1681(2) 0.53809(15) 0.0401(8) Uani 1 1 d . . . . .
H22A H 0.463925 0.189537 0.508744 0.060 Uiso 1 1 calc GR . . . .
H22B H 0.448920 0.129103 0.568911 0.060 Uiso 1 1 calc GR . . . .
H22C H 0.399517 0.219201 0.559158 0.060 Uiso 1 1 calc GR . . . .
C10 C 0.38577(16) 0.3658(2) 0.21836(14) 0.0297(6) Uani 1 1 d . . . . .
H10A H 0.383182 0.320660 0.185459 0.045 Uiso 1 1 calc GR . . . .
H10B H 0.370865 0.424145 0.201375 0.045 Uiso 1 1 calc GR . . . .
H10C H 0.349260 0.349594 0.251870 0.045 Uiso 1 1 calc GR . . . .
C13 C 0.63500(16) 0.30999(19) 0.33080(15) 0.0310(6) Uani 1 1 d . . . . .
H13A H 0.634937 0.363742 0.304833 0.047 Uiso 1 1 calc GR . . . .
H13B H 0.689674 0.292440 0.339752 0.047 Uiso 1 1 calc GR . . . .
H13C H 0.607274 0.322375 0.369837 0.047 Uiso 1 1 calc GR . . . .
C17 C 0.16260(18) 0.2247(2) 0.48735(19) 0.0429(8) Uani 1 1 d . . . . .
H17A H 0.140580 0.194935 0.450679 0.064 Uiso 1 1 calc GR . . . .
H17B H 0.125533 0.270404 0.501975 0.064 Uiso 1 1 calc GR . . . .
H17C H 0.171220 0.180566 0.520292 0.064 Uiso 1 1 calc GR . . . .
C14 C 0.63561(18) 0.2132(2) 0.23565(15) 0.0364(7) Uani 1 1 d . . . . .
H14A H 0.606834 0.166057 0.213620 0.055 Uiso 1 1 calc GR . . . .
H14B H 0.689567 0.192986 0.244505 0.055 Uiso 1 1 calc GR . . . .
H14C H 0.637562 0.267010 0.209749 0.055 Uiso 1 1 calc GR . . . .
C21 C 0.40077(19) 0.0395(2) 0.46815(17) 0.0392(8) Uani 1 1 d . . . . .
H21A H 0.361477 0.006975 0.443503 0.059 Uiso 1 1 calc GR . . . .
H21B H 0.425312 -0.001272 0.498087 0.059 Uiso 1 1 calc GR . . . .
H21C H 0.441508 0.063904 0.440561 0.059 Uiso 1 1 calc GR . . . .
C16 C 0.2738(2) 0.3220(2) 0.52528(15) 0.0390(7) Uani 1 1 d . . . . .
H16A H 0.279718 0.282253 0.561145 0.059 Uiso 1 1 calc GR . . . .
H16B H 0.236656 0.370053 0.535569 0.059 Uiso 1 1 calc GR . . . .
H16C H 0.325267 0.347728 0.514533 0.059 Uiso 1 1 calc GR . . . .
C18 C 0.22780(19) 0.3319(2) 0.41513(16) 0.0385(7) Uani 1 1 d . . . . .
H18A H 0.274373 0.369888 0.409032 0.058 Uiso 1 1 calc GR . . . .
H18B H 0.181560 0.369455 0.423638 0.058 Uiso 1 1 calc GR . . . .
H18C H 0.218328 0.296621 0.377526 0.058 Uiso 1 1 calc GR . . . .
C20 C 0.2987(2) 0.0776(2) 0.54812(15) 0.0408(8) Uani 1 1 d . . . . .
H20A H 0.276138 0.126165 0.572940 0.061 Uiso 1 1 calc GR . . . .
H20B H 0.324154 0.034127 0.575679 0.061 Uiso 1 1 calc GR . . . .
H20C H 0.256536 0.048070 0.524575 0.061 Uiso 1 1 calc GR . . . .
O2 O 0.38034(13) 0.50932(14) 0.43769(10) 0.0315(4) Uani 1 1 d D . . . .
H2A H 0.395479 0.456390 0.429829 0.047 Uiso 1 1 d G . . . .
H2B H 0.390881 0.516526 0.475992 0.047 Uiso 1 1 d DG . . . .
O3 O 0.42305(15) 0.53375(18) 0.56101(12) 0.0450(6) Uani 1 1 d . . . . .
H3A H 0.463488 0.564697 0.570353 0.067 Uiso 1 1 d G . . . .
H3B H 0.415154 0.500926 0.592587 0.067 Uiso 1 1 d DG . . . .
O4 O 0.49937(17) 0.37161(17) 0.60527(13) 0.0491(6) Uani 1 1 d . . . . .
H4A H 0.486828 0.362775 0.567515 0.074 Uiso 1 1 d DG . . . .
H4B H 0.535170 0.411341 0.603782 0.074 Uiso 1 1 d G . . . .
H2 H 0.2264(19) 0.084(2) 0.4112(15) 0.025(8) Uiso 1 1 d . . . . .
H1A H 0.4701(18) 0.176(2) 0.2025(15) 0.019(7) Uiso 1 1 d . . . . .

loop_
_atom_site_aniso_label
_atom_site_aniso_U_11
_atom_site_aniso_U_22
_atom_site_aniso_U_33
_atom_site_aniso_U_23
_atom_site_aniso_U_13
_atom_site_aniso_U_12
Pd1 0.01572(11) 0.01561(10) 0.01570(11) -0.00362(6) -0.00050(6) -0.00199(6)
P2 0.0174(3) 0.0176(3) 0.0168(3) -0.0013(2) 0.0000(2) -0.0019(2)
P1 0.0158(3) 0.0180(3) 0.0178(3) -0.0035(2) 0.0013(2) -0.0007(2)
O1 0.0316(9) 0.0240(9) 0.0262(10) -0.0089(8) -0.0031(8) -0.0056(8)
N2 0.0197(10) 0.0231(10) 0.0207(10) -0.0025(9) -0.0005(9) -0.0057(9)
N1 0.0238(10) 0.0251(11) 0.0200(11) -0.0099(9) 0.0064(9) -0.0039(9)
C1 0.0170(10) 0.0165(11) 0.0205(12) -0.0043(9) -0.0047(9) 0.0013(9)
C2 0.0169(10) 0.0182(11) 0.0222(12) -0.0023(10) -0.0047(9) 0.0028(9)
C6 0.0168(10) 0.0207(11) 0.0238(13) -0.0037(10) -0.0019(10) 0.0025(10)
C5 0.0227(12) 0.0260(13) 0.0248(13) -0.0102(11) -0.0010(10) 0.0024(11)
C4 0.0193(11) 0.0221(12) 0.0329(14) -0.0113(11) -0.0066(11) 0.0003(10)
C11 0.0175(12) 0.0229(12) 0.0278(14) -0.0010(11) 0.0005(10) 0.0026(10)
C3 0.0162(11) 0.0204(12) 0.0310(14) -0.0042(11) -0.0034(10) -0.0006(9)
C9 0.0349(14) 0.0199(12) 0.0240(13) 0.0016(10) 0.0010(11) 0.0037(11)
C7 0.0198(11) 0.0211(11) 0.0206(12) 0.0015(10) 0.0003(10) 0.0003(10)
C8 0.0287(13) 0.0314(14) 0.0220(13) 0.0025(11) 0.0018(11) 0.0008(11)
C15 0.0226(12) 0.0238(12) 0.0373(16) -0.0071(12) 0.0077(12) 0.0001(11)
C12 0.0279(13) 0.0261(14) 0.0391(16) 0.0027(13) -0.0041(12) 0.0048(11)
C19 0.0322(13) 0.0249(13) 0.0253(13) 0.0066(11) -0.0085(12) -0.0062(12)
C22 0.0451(17) 0.0416(17) 0.0336(16) 0.0082(14) -0.0194(15) -0.0141(15)
C10 0.0219(12) 0.0363(15) 0.0309(15) 0.0012(12) -0.0035(11) 0.0051(12)
C13 0.0225(12) 0.0287(14) 0.0418(17) -0.0029(12) -0.0063(12) -0.0002(11)
C17 0.0270(15) 0.0359(16) 0.066(2) -0.0145(16) 0.0183(15) -0.0045(13)
C14 0.0269(14) 0.0440(17) 0.0384(17) -0.0004(14) 0.0083(13) 0.0107(14)
C21 0.0348(16) 0.0290(15) 0.054(2) 0.0053(15) -0.0144(15) 0.0057(13)
C16 0.0447(17) 0.0332(15) 0.0392(17) -0.0123(14) 0.0129(15) -0.0061(14)
C18 0.0339(15) 0.0282(14) 0.053(2) 0.0010(14) -0.0041(15) 0.0078(13)
C20 0.0498(19) 0.0399(17) 0.0326(16) 0.0134(14) -0.0022(15) -0.0141(15)
O2 0.0337(10) 0.0303(10) 0.0304(11) -0.0052(9) -0.0047(9) 0.0053(9)
O3 0.0411(12) 0.0522(15) 0.0417(13) -0.0054(11) -0.0013(11) -0.0083(11)
O4 0.0535(15) 0.0437(14) 0.0503(15) 0.0023(12) 0.0143(13) -0.0053(12)

loop_
_atom_type_symbol
_atom_type_description
_atom_type_scat_dispersion_real
_atom_type_scat_dispersion_imag
_atom_type_scat_source
C C 0.0181 0.0091 'International Tables Vol C Tables 4.2.6.8 and 6.1.1.4'
H H 0.0000 0.0000 'International Tables Vol C Tables 4.2.6.8 and 6.1.1.4'
N N 0.0311 0.0180 'International Tables Vol C Tables 4.2.6.8 and 6.1.1.4'
O O 0.0492 0.0322 'International Tables Vol C Tables 4.2.6.8 and 6.1.1.4'
P P 0.2955 0.4335 'International Tables Vol C Tables 4.2.6.8 and 6.1.1.4'
Pd Pd 0.1215 3.9337 'International Tables Vol C Tables 4.2.6.8 and 6.1.1.4'

loop_
_geom_angle_atom_site_label_1
_geom_angle_atom_site_label_2
_geom_angle_atom_site_label_3
_geom_angle
_geom_angle_site_symmetry_1
_geom_angle_site_symmetry_3
_geom_angle_publ_flag
P2 Pd1 P1 162.84(2) . . ?
O1 Pd1 P2 98.97(6) . . ?
O1 Pd1 P1 98.13(6) . . ?
C1 Pd1 P2 81.48(8) . . ?
C1 Pd1 P1 81.52(8) . . ?
C1 Pd1 O1 177.08(9) . . ?
N2 P2 Pd1 102.53(8) . . ?
N2 P2 C15 104.22(12) . . ?
N2 P2 C19 105.29(12) . . ?
C15 P2 Pd1 115.96(9) . . ?
C15 P2 C19 113.46(14) . . ?
C19 P2 Pd1 113.60(10) . . ?
N1 P1 Pd1 102.42(8) . . ?
N1 P1 C11 104.00(12) . . ?
N1 P1 C7 106.05(12) . . ?
C11 P1 Pd1 115.22(9) . . ?
C7 P1 Pd1 114.46(8) . . ?
C7 P1 C11 113.01(12) . . ?
Pd1 O1 H1 112.2 . . ?
P2 N2 H2 122(2) . . ?
C2 N2 P2 116.49(17) . . ?
C2 N2 H2 120(2) . . ?
P1 N1 H1A 122(2) . . ?
C6 N1 P1 116.59(18) . . ?
C6 N1 H1A 120(2) . . ?
C2 C1 Pd1 121.06(18) . . ?
C6 C1 Pd1 121.34(18) . . ?
C6 C1 C2 117.6(2) . . ?
N2 C2 C1 117.6(2) . . ?
C3 C2 N2 120.8(2) . . ?
C3 C2 C1 121.6(2) . . ?
C1 C6 N1 117.6(2) . . ?
C1 C6 C5 121.6(2) . . ?
C5 C6 N1 120.8(2) . . ?
C6 C5 H5 120.6 . . ?
C4 C5 C6 118.9(3) . . ?
C4 C5 H5 120.6 . . ?
C5 C4 H4 119.4 . . ?
C3 C4 C5 121.2(2) . . ?
C3 C4 H4 119.4 . . ?
C12 C11 P1 104.95(18) . . ?
C13 C11 P1 110.18(18) . . ?
C13 C11 C12 108.9(2) . . ?
C13 C11 C14 110.7(2) . . ?
C14 C11 P1 112.9(2) . . ?
C14 C11 C12 109.1(2) . . ?
C2 C3 H3 120.5 . . ?
C4 C3 C2 119.1(2) . . ?
C4 C3 H3 120.5 . . ?
H9A C9 H9B 109.5 . . ?
H9A C9 H9C 109.5 . . ?
H9B C9 H9C 109.5 . . ?
C7 C9 H9A 109.5 . . ?
C7 C9 H9B 109.5 . . ?
C7 C9 H9C 109.5 . . ?
C9 C7 P1 108.57(18) . . ?
C9 C7 C10 108.0(2) . . ?
C8 C7 P1 115.24(18) . . ?
C8 C7 C9 110.2(2) . . ?
C8 C7 C10 109.3(2) . . ?
C10 C7 P1 105.31(18) . . ?
C7 C8 H8A 109.5 . . ?
C7 C8 H8B 109.5 . . ?
C7 C8 H8C 109.5 . . ?
H8A C8 H8B 109.5 . . ?
H8A C8 H8C 109.5 . . ?
H8B C8 H8C 109.5 . . ?
C17 C15 P2 112.7(2) . . ?
C16 C15 P2 111.8(2) . . ?
C16 C15 C17 110.1(3) . . ?
C16 C15 C18 109.7(3) . . ?
C18 C15 P2 104.2(2) . . ?
C18 C15 C17 108.2(3) . . ?
C11 C12 H12A 109.5 . . ?
C11 C12 H12B 109.5 . . ?
C11 C12 H12C 109.5 . . ?
H12A C12 H12B 109.5 . . ?
H12A C12 H12C 109.5 . . ?
H12B C12 H12C 109.5 . . ?
C22 C19 P2 109.97(19) . . ?
C22 C19 C20 110.7(3) . . ?
C21 C19 P2 104.8(2) . . ?
C21 C19 C22 108.1(3) . . ?
C21 C19 C20 109.6(3) . . ?
C20 C19 P2 113.4(2) . . ?
C19 C22 H22A 109.5 . . ?
C19 C22 H22B 109.5 . . ?
C19 C22 H22C 109.5 . . ?
H22A C22 H22B 109.5 . . ?
H22A C22 H22C 109.5 . . ?
H22B C22 H22C 109.5 . . ?
C7 C10 H10A 109.5 . . ?
C7 C10 H10B 109.5 . . ?
C7 C10 H10C 109.5 . . ?
H10A C10 H10B 109.5 . . ?
H10A C10 H10C 109.5 . . ?
H10B C10 H10C 109.5 . . ?
C11 C13 H13A 109.5 . . ?
C11 C13 H13B 109.5 . . ?
C11 C13 H13C 109.5 . . ?
H13A C13 H13B 109.5 . . ?
H13A C13 H13C 109.5 . . ?
H13B C13 H13C 109.5 . . ?
C15 C17 H17A 109.5 . . ?
C15 C17 H17B 109.5 . . ?
C15 C17 H17C 109.5 . . ?
H17A C17 H17B 109.5 . . ?
H17A C17 H17C 109.5 . . ?
H17B C17 H17C 109.5 . . ?
C11 C14 H14A 109.5 . . ?
C11 C14 H14B 109.5 . . ?
C11 C14 H14C 109.5 . . ?
H14A C14 H14B 109.5 . . ?
H14A C14 H14C 109.5 . . ?
H14B C14 H14C 109.5 . . ?
C19 C21 H21A 109.5 . . ?
C19 C21 H21B 109.5 . . ?
C19 C21 H21C 109.5 . . ?
H21A C21 H21B 109.5 . . ?
H21A C21 H21C 109.5 . . ?
H21B C21 H21C 109.5 . . ?
C15 C16 H16A 109.5 . . ?
C15 C16 H16B 109.5 . . ?
C15 C16 H16C 109.5 . . ?
H16A C16 H16B 109.5 . . ?
H16A C16 H16C 109.5 . . ?
H16B C16 H16C 109.5 . . ?
C15 C18 H18A 109.5 . . ?
C15 C18 H18B 109.5 . . ?
C15 C18 H18C 109.5 . . ?
H18A C18 H18B 109.5 . . ?
H18A C18 H18C 109.5 . . ?
H18B C18 H18C 109.5 . . ?
C19 C20 H20A 109.5 . . ?
C19 C20 H20B 109.5 . . ?
C19 C20 H20C 109.5 . . ?
H20A C20 H20B 109.5 . . ?
H20A C20 H20C 109.5 . . ?
H20B C20 H20C 109.5 . . ?
H2A O2 H2B 104.4 . . ?
H3A O3 H3B 104.6 . . ?
H4A O4 H4B 104.5 . . ?

loop_
_geom_bond_atom_site_label_1
_geom_bond_atom_site_label_2
_geom_bond_distance
_geom_bond_site_symmetry_2
_geom_bond_publ_flag
Pd1 P2 2.2985(6) . ?
Pd1 P1 2.3012(6) . ?
Pd1 O1 2.1358(17) . ?
Pd1 C1 2.008(2) . ?
P2 N2 1.682(2) . ?
P2 C15 1.864(3) . ?
P2 C19 1.871(3) . ?
P1 N1 1.683(2) . ?
P1 C11 1.869(3) . ?
P1 C7 1.868(3) . ?
O1 H1 0.9248 . ?
N2 C2 1.399(3) . ?
N2 H2 0.86(3) . ?
N1 C6 1.402(3) . ?
N1 H1A 0.80(3) . ?
C1 C2 1.407(4) . ?
C1 C6 1.396(4) . ?
C2 C3 1.396(3) . ?
C6 C5 1.402(4) . ?
C5 H5 0.9500 . ?
C5 C4 1.392(4) . ?
C4 H4 0.9500 . ?
C4 C3 1.382(4) . ?
C11 C12 1.542(4) . ?
C11 C13 1.522(4) . ?
C11 C14 1.529(4) . ?
C3 H3 0.9500 . ?
C9 H9A 0.9800 . ?
C9 H9B 0.9800 . ?
C9 H9C 0.9800 . ?
C9 C7 1.535(3) . ?
C7 C8 1.534(4) . ?
C7 C10 1.542(3) . ?
C8 H8A 0.9800 . ?
C8 H8B 0.9800 . ?
C8 H8C 0.9800 . ?
C15 C17 1.543(4) . ?
C15 C16 1.524(4) . ?
C15 C18 1.534(4) . ?
C12 H12A 0.9800 . ?
C12 H12B 0.9800 . ?
C12 H12C 0.9800 . ?
C19 C22 1.531(4) . ?
C19 C21 1.527(4) . ?
C19 C20 1.536(4) . ?
C22 H22A 0.9800 . ?
C22 H22B 0.9800 . ?
C22 H22C 0.9800 . ?
C10 H10A 0.9800 . ?
C10 H10B 0.9800 . ?
C10 H10C 0.9800 . ?
C13 H13A 0.9800 . ?
C13 H13B 0.9800 . ?
C13 H13C 0.9800 . ?
C17 H17A 0.9800 . ?
C17 H17B 0.9800 . ?
C17 H17C 0.9800 . ?
C14 H14A 0.9800 . ?
C14 H14B 0.9800 . ?
C14 H14C 0.9800 . ?
C21 H21A 0.9800 . ?
C21 H21B 0.9800 . ?
C21 H21C 0.9800 . ?
C16 H16A 0.9800 . ?
C16 H16B 0.9800 . ?
C16 H16C 0.9800 . ?
C18 H18A 0.9800 . ?
C18 H18B 0.9800 . ?
C18 H18C 0.9800 . ?
C20 H20A 0.9800 . ?
C20 H20B 0.9800 . ?
C20 H20C 0.9800 . ?
O2 H2A 0.8498 . ?
O2 H2B 0.8505 . ?
O3 H3A 0.8500 . ?
O3 H3B 0.8494 . ?
O4 H4A 0.8503 . ?
O4 H4B 0.8493 . ?

loop_
_geom_torsion_atom_site_label_1
_geom_torsion_atom_site_label_2
_geom_torsion_atom_site_label_3
_geom_torsion_atom_site_label_4
_geom_torsion
_geom_torsion_site_symmetry_1
_geom_torsion_site_symmetry_2
_geom_torsion_site_symmetry_3
_geom_torsion_site_symmetry_4
_geom_torsion_publ_flag
Pd1 P2 N2 C2 9.66(19) . . . . ?
Pd1 P2 C15 C17 151.2(2) . . . . ?
Pd1 P2 C15 C16 -84.2(2) . . . . ?
Pd1 P2 C15 C18 34.2(2) . . . . ?
Pd1 P2 C19 C22 56.6(2) . . . . ?
Pd1 P2 C19 C21 -59.4(2) . . . . ?
Pd1 P2 C19 C20 -178.93(19) . . . . ?
Pd1 P1 N1 C6 7.1(2) . . . . ?
Pd1 P1 C11 C12 38.9(2) . . . . ?
Pd1 P1 C11 C13 -78.2(2) . . . . ?
Pd1 P1 C11 C14 157.56(18) . . . . ?
Pd1 P1 C7 C9 49.81(19) . . . . ?
Pd1 P1 C7 C8 173.92(16) . . . . ?
Pd1 P1 C7 C10 -65.60(18) . . . . ?
Pd1 C1 C2 N2 0.7(3) . . . . ?
Pd1 C1 C2 C3 179.24(18) . . . . ?
Pd1 C1 C6 N1 4.7(3) . . . . ?
Pd1 C1 C6 C5 -175.72(19) . . . . ?
P2 N2 C2 C1 -7.7(3) . . . . ?
P2 N2 C2 C3 173.73(19) . . . . ?
P1 N1 C6 C1 -8.1(3) . . . . ?
P1 N1 C6 C5 172.3(2) . . . . ?
N2 P2 C15 C17 39.3(3) . . . . ?
N2 P2 C15 C16 164.0(2) . . . . ?
N2 P2 C15 C18 -77.7(2) . . . . ?
N2 P2 C19 C22 168.0(2) . . . . ?
N2 P2 C19 C21 52.0(2) . . . . ?
N2 P2 C19 C20 -67.5(2) . . . . ?
N2 C2 C3 C4 175.0(2) . . . . ?
N1 P1 C11 C12 -72.3(2) . . . . ?
N1 P1 C11 C13 170.6(2) . . . . ?
N1 P1 C11 C14 46.3(2) . . . . ?
N1 P1 C7 C9 161.95(18) . . . . ?
N1 P1 C7 C8 -73.9(2) . . . . ?
N1 P1 C7 C10 46.5(2) . . . . ?
N1 C6 C5 C4 176.1(2) . . . . ?
C1 C2 C3 C4 -3.5(4) . . . . ?
C1 C6 C5 C4 -3.5(4) . . . . ?
C2 C1 C6 N1 -177.3(2) . . . . ?
C2 C1 C6 C5 2.4(4) . . . . ?
C6 C1 C2 N2 -177.4(2) . . . . ?
C6 C1 C2 C3 1.2(4) . . . . ?
C6 C5 C4 C3 1.1(4) . . . . ?
C5 C4 C3 C2 2.3(4) . . . . ?
C11 P1 N1 C6 127.4(2) . . . . ?
C11 P1 C7 C9 -84.7(2) . . . . ?
C11 P1 C7 C8 39.4(2) . . . . ?
C11 P1 C7 C10 159.84(18) . . . . ?
C7 P1 N1 C6 -113.2(2) . . . . ?
C7 P1 C11 C12 173.10(18) . . . . ?
C7 P1 C11 C13 56.0(2) . . . . ?
C7 P1 C11 C14 -68.2(2) . . . . ?
C15 P2 N2 C2 130.9(2) . . . . ?
C15 P2 C19 C22 -78.7(2) . . . . ?
C15 P2 C19 C21 165.34(19) . . . . ?
C15 P2 C19 C20 45.8(3) . . . . ?
C19 P2 N2 C2 -109.4(2) . . . . ?
C19 P2 C15 C17 -74.6(3) . . . . ?
C19 P2 C15 C16 50.0(2) . . . . ?
C19 P2 C15 C18 168.37(19) . . . . ?
